data_1575755
loop_
_publ_author_name
'Xu, Xiang'
'Du, Ronghuan'
'Sun, Luyang'
'Yang, Dawei'
'Wang, Baomin'
'Qu, Jingping'

_publ_section_title
;
 A bioinspired hetero-binuclear iron-molybdenum complex supported by
 tridentate sulfur donors and its catalytic activity toward hydrazine
 disproportionation.
;
_journal_issue 39
_journal_name_full 'Dalton transactions (Cambridge, England : 2003)'
_journal_page_first 14862
_journal_page_last 14867
_journal_paper_doi 10.1039/d5dt01575h
_journal_volume 54
_journal_year 2025
_chemical_formula_moiety 'C14 H23 Br Mo S3, C H2 Cl2'
_chemical_formula_sum 'C15 H25 Br Cl2 Mo S3'
_chemical_formula_weight 548.28
_space_group_crystal_system monoclinic
_space_group_IT_number 12
_space_group_name_Hall '-C 2y'
_space_group_name_H-M_alt 'C 1 2/m 1'
_atom_sites_solution_hydrogens geom
_audit_creation_date 2024-12-05
_audit_creation_method
;
Olex2 1.5
(compiled 2024.02.16 svn.r378c4104 for OlexSys, GUI svn.r6928)
;
_audit_update_record
;
2024-12-05 deposited with the CCDC.	2025-09-04 downloaded from the CCDC.
;
_cell_angle_alpha 90
_cell_angle_beta 108.800(6)
_cell_angle_gamma 90
_cell_formula_units_Z 4
_cell_length_a 14.5318(16)
_cell_length_b 16.8683(16)
_cell_length_c 8.8897(9)
_cell_measurement_reflns_used 3677
_cell_measurement_temperature 300.00
_cell_measurement_theta_max 21.867
_cell_measurement_theta_min 2.683
_cell_volume 2062.8(4)
_computing_cell_refinement 'SAINT V8.40B (?, 2016)'
_computing_data_reduction 'SAINT V8.40B (?, 2016)'
_computing_molecular_graphics 'Olex2 1.5 (Dolomanov et al., 2009)'
_computing_publication_material 'Olex2 1.5 (Dolomanov et al., 2009)'
_computing_structure_refinement 'SHELXL 2018/3 (Sheldrick, 2015)'
_computing_structure_solution 'olex2.solve 1.5 (Bourhis et al., 2015)'
_diffrn_ambient_temperature 300.00
_diffrn_measured_fraction_theta_full 0.997
_diffrn_measured_fraction_theta_max 0.993
_diffrn_measurement_device_type 'Bruker P4'
_diffrn_measurement_method '\w scans'
_diffrn_radiation_type MoK\a
_diffrn_radiation_wavelength 0.71073
_diffrn_reflns_av_R_equivalents 0.0880
_diffrn_reflns_av_unetI/netI 0.0605
_diffrn_reflns_Laue_measured_fraction_full 0.997
_diffrn_reflns_Laue_measured_fraction_max 0.993
_diffrn_reflns_limit_h_max 18
_diffrn_reflns_limit_h_min -18
_diffrn_reflns_limit_k_max 21
_diffrn_reflns_limit_k_min -20
_diffrn_reflns_limit_l_max 11
_diffrn_reflns_limit_l_min -11
_diffrn_reflns_number 18580
_diffrn_reflns_point_group_measured_fraction_full 0.997
_diffrn_reflns_point_group_measured_fraction_max 0.993
_diffrn_reflns_theta_full 25.242
_diffrn_reflns_theta_max 26.523
_diffrn_reflns_theta_min 1.910
_exptl_absorpt_coefficient_mu 3.130
_exptl_absorpt_correction_T_max 0.7454
_exptl_absorpt_correction_T_min 0.5728
_exptl_absorpt_correction_type none
_exptl_absorpt_process_details
;
SADABS-2016/2 (Bruker,2016/2) was used for absorption correction.
wR2(int) was 0.1325 before and 0.0689 after correction.
The Ratio of minimum to maximum transmission is 0.7684.
The \l/2 correction factor is Not present.
;
_exptl_crystal_colour red
_exptl_crystal_colour_primary red
_exptl_crystal_density_diffrn 1.765
_exptl_crystal_description block
_exptl_crystal_F_000 1096
_exptl_crystal_size_max 0.25
_exptl_crystal_size_mid 0.22
_exptl_crystal_size_min 0.21
_refine_diff_density_max 0.385
_refine_diff_density_min -0.548
_refine_diff_density_rms 0.100
_refine_ls_extinction_method none
_refine_ls_goodness_of_fit_ref 1.035
_refine_ls_hydrogen_treatment constr
_refine_ls_matrix_type full
_refine_ls_number_parameters 111
_refine_ls_number_reflns 2196
_refine_ls_number_restraints 0
_refine_ls_restrained_S_all 1.035
_refine_ls_R_factor_all 0.0676
_refine_ls_R_factor_gt 0.0361
_refine_ls_shift/su_max 0.000
_refine_ls_shift/su_mean 0.000
_refine_ls_structure_factor_coef Fsqd
_refine_ls_weighting_details 'w=1/[\s^2^(Fo^2^)+(0.0266P)^2^+0.6329P] where P=(Fo^2^+2Fc^2^)/3'
_refine_ls_weighting_scheme calc
_refine_ls_wR_factor_gt 0.0656
_refine_ls_wR_factor_ref 0.0755
_reflns_Friedel_coverage 0.000
_reflns_number_gt 1533
_reflns_number_total 2196
_reflns_threshold_expression 'I > 2\s(I)'
_cod_data_source_file d5dt01575h2.cif
_cod_data_source_block 1_CCDC1
_cod_depositor_comments 'Adding full bibliography for 1575754--1575757.cif.'
_cod_database_code 1575755
_shelx_shelxl_version_number 2018/3
_shelx_space_group_comment
;
The symmetry employed for this shelxl refinement is uniquely defined
by the following loop, which should always be used as a source of
symmetry information in preference to the above space-group names.
They are only intended as comments.
;
_olex2_refinement_description
;
1. Others
 Fixed Sof: H9A(0.5) H9B(0.5) H4A(0.5) H4B(0.5) H4C(0.5)
2.a Secondary CH2 refined with riding coordinates:
 C8(H8A,H8B), C7(H7A,H7B), C9(H9A,H9B)
2.b Idealised Me refined as rotating group:
 C6(H6A,H6B,H6C), C5(H5A,H5B,H5C), C4(H4A,H4B,H4C)
;
_olex2_submission_special_instructions 'No special instructions were received'

loop_
_space_group_symop_operation_xyz
'x, y, z'
'-x, y, -z'
'x+1/2, y+1/2, z'
'-x+1/2, y+1/2, -z'
'-x, -y, -z'
'x, -y, z'
'-x+1/2, -y+1/2, -z'
'x+1/2, -y+1/2, z'

loop_
_atom_site_label
_atom_site_type_symbol
_atom_site_fract_x
_atom_site_fract_y
_atom_site_fract_z
_atom_site_U_iso_or_equiv
_atom_site_adp_type
_atom_site_occupancy
_atom_site_site_symmetry_order
_atom_site_calc_flag
_atom_site_refinement_flags_posn
_atom_site_refinement_flags_adp
_atom_site_refinement_flags_occupancy
_atom_site_disorder_assembly
_atom_site_disorder_group
Mo1 Mo 0.21680(3) 0.500000 0.47003(5) 0.03320(16) Uani 1 2 d S T P . .
Br1 Br 0.11028(4) 0.500000 0.17067(6) 0.04776(19) Uani 1 2 d S T P . .
S2 S 0.20635(9) 0.500000 0.73606(16) 0.0449(4) Uani 1 2 d S T P . .
S1 S 0.13525(7) 0.37973(6) 0.45516(12) 0.0485(3) Uani 1 1 d . . . . .
Cl1 Cl 0.40118(11) 0.74511(8) 0.00533(18) 0.0992(5) Uani 1 1 d . . . . .
C8 C 0.1298(3) 0.4174(2) 0.7522(5) 0.0609(12) Uani 1 1 d . . . . .
H8A H 0.144583 0.402343 0.862772 0.073 Uiso 1 1 calc R U . . .
H8B H 0.061949 0.432853 0.711637 0.073 Uiso 1 1 calc R U . . .
C2 C 0.3671(2) 0.5670(2) 0.5307(5) 0.0516(11) Uani 1 1 d . . . . .
C3 C 0.3375(2) 0.5428(2) 0.3722(5) 0.0477(10) Uani 1 1 d . . . . .
C1 C 0.3850(4) 0.500000 0.6269(7) 0.0556(16) Uani 1 2 d S T P . .
C7 C 0.1478(3) 0.3487(2) 0.6584(5) 0.0615(12) Uani 1 1 d . . . . .
H7A H 0.101703 0.306748 0.655707 0.074 Uiso 1 1 calc R U . . .
H7B H 0.212775 0.328159 0.709367 0.074 Uiso 1 1 calc R U . . .
C9 C 0.500000 0.8015(4) 0.000000 0.092(2) Uani 1 2 d S T P . .
H9A H 0.520006 0.835419 0.093034 0.110 Uiso 0.5 1 calc R U P . .
H9B H 0.479993 0.835420 -0.093032 0.110 Uiso 0.5 1 calc R U P . .
C6 C 0.3226(3) 0.5966(3) 0.2311(6) 0.0972(19) Uani 1 1 d . . . . .
H6A H 0.383534 0.619919 0.234908 0.146 Uiso 1 1 calc R U . . .
H6B H 0.277355 0.637703 0.233399 0.146 Uiso 1 1 calc R U . . .
H6C H 0.297249 0.566429 0.134975 0.146 Uiso 1 1 calc R U . . .
C5 C 0.3847(4) 0.6521(3) 0.5834(8) 0.113(2) Uani 1 1 d . . . . .
H5A H 0.333054 0.684538 0.517730 0.169 Uiso 1 1 calc R U . . .
H5B H 0.445486 0.669462 0.573954 0.169 Uiso 1 1 calc R U . . .
H5C H 0.386770 0.656428 0.692123 0.169 Uiso 1 1 calc R U . . .
C4 C 0.4316(4) 0.500000 0.8054(7) 0.101(3) Uani 1 2 d S T P . .
H4A H 0.405774 0.457073 0.850347 0.152 Uiso 0.5 1 calc R U P A -1
H4B H 0.418112 0.549343 0.847894 0.152 Uiso 0.5 1 calc R U P A -1
H4C H 0.500657 0.493584 0.831483 0.152 Uiso 0.5 1 calc R U P A -1

loop_
_atom_site_aniso_label
_atom_site_aniso_U_11
_atom_site_aniso_U_22
_atom_site_aniso_U_33
_atom_site_aniso_U_23
_atom_site_aniso_U_13
_atom_site_aniso_U_12
Mo1 0.0341(3) 0.0364(3) 0.0276(3) 0.000 0.0079(2) 0.000
Br1 0.0473(3) 0.0609(4) 0.0298(3) 0.000 0.0051(3) 0.000
S2 0.0442(8) 0.0586(10) 0.0314(8) 0.000 0.0114(7) 0.000
S1 0.0571(7) 0.0426(6) 0.0464(7) -0.0023(5) 0.0176(5) -0.0096(5)
Cl1 0.1347(12) 0.0820(10) 0.1004(11) -0.0211(8) 0.0648(10) -0.0267(9)
C8 0.070(3) 0.071(3) 0.047(3) 0.009(2) 0.026(2) -0.008(2)
C2 0.033(2) 0.049(3) 0.069(3) -0.012(2) 0.011(2) -0.0057(19)
C3 0.035(2) 0.064(3) 0.045(3) 0.016(2) 0.0131(19) -0.0035(18)
C1 0.036(3) 0.091(5) 0.038(4) 0.000 0.011(3) 0.000
C7 0.078(3) 0.046(3) 0.067(3) 0.016(3) 0.033(3) -0.003(2)
C9 0.111(6) 0.049(4) 0.121(7) 0.000 0.047(5) 0.000
C6 0.064(3) 0.138(5) 0.087(4) 0.061(4) 0.020(3) -0.008(3)
C5 0.073(3) 0.077(4) 0.193(6) -0.065(4) 0.048(4) -0.033(3)
C4 0.044(4) 0.206(10) 0.050(5) 0.000 0.009(3) 0.000

loop_
_atom_type_symbol
_atom_type_description
_atom_type_scat_dispersion_real
_atom_type_scat_dispersion_imag
_atom_type_scat_source
C C 0.0033 0.0016 'International Tables Vol C Tables 4.2.6.8 and 6.1.1.4'
H H 0.0000 0.0000 'International Tables Vol C Tables 4.2.6.8 and 6.1.1.4'
Br Br -0.2901 2.4595 'International Tables Vol C Tables 4.2.6.8 and 6.1.1.4'
Cl Cl 0.1484 0.1585 'International Tables Vol C Tables 4.2.6.8 and 6.1.1.4'
Mo Mo -1.6832 0.6857 'International Tables Vol C Tables 4.2.6.8 and 6.1.1.4'
S S 0.1246 0.1234 'International Tables Vol C Tables 4.2.6.8 and 6.1.1.4'

loop_
_geom_angle_atom_site_label_1
_geom_angle_atom_site_label_2
_geom_angle_atom_site_label_3
_geom_angle
_geom_angle_site_symmetry_1
_geom_angle_site_symmetry_3
_geom_angle_publ_flag
S2 Mo1 Br1 142.47(4) . . ?
S1 Mo1 Br1 79.56(3) . . ?
S1 Mo1 Br1 79.56(3) 6_565 . ?
S1 Mo1 S2 82.21(3) 6_565 . ?
S1 Mo1 S2 82.21(3) . . ?
S1 Mo1 S1 120.94(5) 6_565 . ?
S1 Mo1 C2 90.68(10) 6_565 . ?
S1 Mo1 C2 90.68(10) . 6_565 ?
S1 Mo1 C2 147.68(10) . . ?
S1 Mo1 C2 147.68(10) 6_565 6_565 ?
S1 Mo1 C1 115.99(4) 6_565 . ?
S1 Mo1 C1 115.99(4) . . ?
C2 Mo1 Br1 115.69(11) . . ?
C2 Mo1 Br1 115.69(11) 6_565 . ?
C2 Mo1 S2 96.97(11) . . ?
C2 Mo1 S2 96.97(11) 6_565 . ?
C2 Mo1 C2 57.21(19) 6_565 . ?
C2 Mo1 C1 34.01(11) . . ?
C2 Mo1 C1 34.01(11) 6_565 . ?
C3 Mo1 Br1 83.64(10) 6_565 . ?
C3 Mo1 Br1 83.64(10) . . ?
C3 Mo1 S2 131.49(10) . . ?
C3 Mo1 S2 131.49(10) 6_565 . ?
C3 Mo1 S1 133.19(10) 6_565 6_565 ?
C3 Mo1 S1 98.07(10) 6_565 . ?
C3 Mo1 S1 133.19(10) . . ?
C3 Mo1 S1 98.07(10) . 6_565 ?
C3 Mo1 C2 34.73(13) 6_565 6_565 ?
C3 Mo1 C2 34.73(13) . . ?
C3 Mo1 C2 58.50(13) . 6_565 ?
C3 Mo1 C2 58.50(13) 6_565 . ?
C3 Mo1 C3 36.44(19) 6_565 . ?
C3 Mo1 C1 57.47(15) 6_565 . ?
C3 Mo1 C1 57.47(15) . . ?
C1 Mo1 Br1 138.82(14) . . ?
C1 Mo1 S2 78.71(14) . . ?
C8 S2 Mo1 108.07(14) 6_565 . ?
C8 S2 Mo1 108.07(14) . . ?
C8 S2 C8 100.1(3) 6_565 . ?
C7 S1 Mo1 107.76(14) . . ?
S2 C8 H8A 109.9 . . ?
S2 C8 H8B 109.9 . . ?
H8A C8 H8B 108.3 . . ?
C7 C8 S2 109.1(3) . . ?
C7 C8 H8A 109.9 . . ?
C7 C8 H8B 109.9 . . ?
C3 C2 Mo1 70.6(2) . . ?
C3 C2 C5 124.0(4) . . ?
C1 C2 Mo1 74.2(3) . . ?
C1 C2 C3 108.6(4) . . ?
C1 C2 C5 127.2(4) . . ?
C5 C2 Mo1 125.4(3) . . ?
C2 C3 Mo1 74.6(2) . . ?
C2 C3 C3 107.0(2) . 6_565 ?
C2 C3 C6 125.4(4) . . ?
C3 C3 Mo1 71.78(10) 6_565 . ?
C3 C3 C6 127.0(3) 6_565 . ?
C6 C3 Mo1 125.3(3) . . ?
C2 C1 Mo1 71.8(3) 6_565 . ?
C2 C1 Mo1 71.8(3) . . ?
C2 C1 C2 108.8(5) 6_565 . ?
C2 C1 C4 125.2(3) 6_565 . ?
C2 C1 C4 125.2(3) . . ?
C4 C1 Mo1 129.8(4) . . ?
S1 C7 H7A 109.6 . . ?
S1 C7 H7B 109.6 . . ?
C8 C7 S1 110.4(3) . . ?
C8 C7 H7A 109.6 . . ?
C8 C7 H7B 109.6 . . ?
H7A C7 H7B 108.1 . . ?
Cl1 C9 Cl1 113.5(4) . 2_655 ?
Cl1 C9 H9A 108.9 2_655 . ?
Cl1 C9 H9A 108.9 . . ?
Cl1 C9 H9B 108.9 2_655 . ?
Cl1 C9 H9B 108.9 . . ?
H9A C9 H9B 107.7 . . ?
C3 C6 H6A 109.5 . . ?
C3 C6 H6B 109.5 . . ?
C3 C6 H6C 109.5 . . ?
H6A C6 H6B 109.5 . . ?
H6A C6 H6C 109.5 . . ?
H6B C6 H6C 109.5 . . ?
C2 C5 H5A 109.5 . . ?
C2 C5 H5B 109.5 . . ?
C2 C5 H5C 109.5 . . ?
H5A C5 H5B 109.5 . . ?
H5A C5 H5C 109.5 . . ?
H5B C5 H5C 109.5 . . ?
C1 C4 H4A 109.5 . . ?
C1 C4 H4B 109.5 . . ?
C1 C4 H4C 109.5 . . ?
H4A C4 H4B 109.5 . . ?
H4A C4 H4C 109.5 . . ?
H4B C4 H4C 109.5 . . ?

loop_
_geom_bond_atom_site_label_1
_geom_bond_atom_site_label_2
_geom_bond_distance
_geom_bond_site_symmetry_2
_geom_bond_publ_flag
Mo1 Br1 2.6121(7) . ?
Mo1 S2 2.4181(14) . ?
Mo1 S1 2.3316(10) 6_565 ?
Mo1 S1 2.3316(10) . ?
Mo1 C2 2.362(4) . ?
Mo1 C2 2.362(4) 6_565 ?
Mo1 C3 2.311(3) . ?
Mo1 C3 2.311(3) 6_565 ?
Mo1 C1 2.392(5) . ?
S2 C8 1.817(4) . ?
S2 C8 1.817(4) 6_565 ?
S1 C7 1.833(4) . ?
Cl1 C9 1.736(4) . ?
C8 H8A 0.9700 . ?
C8 H8B 0.9700 . ?
C8 C7 1.499(5) . ?
C2 C3 1.395(5) . ?
C2 C1 1.391(5) . ?
C2 C5 1.505(6) . ?
C3 C3 1.445(7) 6_565 ?
C3 C6 1.506(5) . ?
C1 C4 1.512(8) . ?
C7 H7A 0.9700 . ?
C7 H7B 0.9700 . ?
C9 H9A 0.9700 . ?
C9 H9B 0.9700 . ?
C6 H6A 0.9600 . ?
C6 H6B 0.9600 . ?
C6 H6C 0.9600 . ?
C5 H5A 0.9600 . ?
C5 H5B 0.9600 . ?
C5 H5C 0.9600 . ?
C4 H4A 0.9600 . ?
C4 H4B 0.9600 . ?
C4 H4C 0.9600 . ?

loop_
_geom_torsion_atom_site_label_1
_geom_torsion_atom_site_label_2
_geom_torsion_atom_site_label_3
_geom_torsion_atom_site_label_4
_geom_torsion
_geom_torsion_site_symmetry_1
_geom_torsion_site_symmetry_2
_geom_torsion_site_symmetry_3
_geom_torsion_site_symmetry_4
_geom_torsion_publ_flag
Mo1 S2 C8 C7 36.4(3) . . . . ?
Mo1 S1 C7 C8 44.8(3) . . . . ?
Mo1 C2 C3 C3 -64.96(9) . . . 6_565 ?
Mo1 C2 C3 C6 122.7(4) . . . . ?
Mo1 C2 C1 C2 62.7(4) . . . 6_565 ?
Mo1 C2 C1 C4 -126.4(5) . . . . ?
S2 C8 C7 S1 -52.3(4) . . . . ?
C8 S2 C8 C7 149.3(2) 6_565 . . . ?
C3 C2 C1 Mo1 -62.7(3) . . . . ?
C3 C2 C1 C2 0.0(6) . . . 6_565 ?
C3 C2 C1 C4 170.9(5) . . . . ?
C1 C2 C3 Mo1 65.0(3) . . . . ?
C1 C2 C3 C3 0.0(4) . . . 6_565 ?
C1 C2 C3 C6 -172.3(4) . . . . ?
C5 C2 C3 Mo1 -120.3(4) . . . . ?
C5 C2 C3 C3 174.8(3) . . . 6_565 ?
C5 C2 C3 C6 2.5(6) . . . . ?
C5 C2 C1 Mo1 122.8(4) . . . . ?
C5 C2 C1 C2 -174.6(3) . . . 6_565 ?
C5 C2 C1 C4 -3.6(8) . . . . ?
